data_1567729
loop_
_publ_author_name
'Rai, Pramod'
'Maji, Kakoli'
'Jana, Sayan K.'
'Maji, Biplab'

_publ_section_title
;
 Intermolecular dearomative [4 + 2] cycloaddition of naphthalenes via
 visible-light energy-transfer-catalysis
;
_journal_issue 42
_journal_name_full 'Chemical Science'
_journal_page_first 12503
_journal_page_last 12510
_journal_paper_doi 10.1039/D2SC04005K
_journal_volume 13
_journal_year 2022
_chemical_formula_moiety 'C22 H19 F O3'
_chemical_formula_sum 'C22 H19 F O3'
_chemical_formula_weight 350.37
_space_group_crystal_system monoclinic
_space_group_IT_number 14
_space_group_name_Hall '-P 2ybc'
_space_group_name_H-M_alt 'P 1 21/c 1'
_atom_sites_solution_hydrogens geom
_atom_sites_solution_primary dual
_audit_creation_date 2022-07-14
_audit_creation_method
;
Olex2 1.3-ac4
(compiled 2019.04.23 svn.r3594 for Rigaku Oxford Diffraction, GUI svn.r5739)
;
_audit_update_record
;
2022-07-14 deposited with the CCDC.	2022-10-05 downloaded from the CCDC.
;
_cell_angle_alpha 90
_cell_angle_beta 103.0290(10)
_cell_angle_gamma 90
_cell_formula_units_Z 4
_cell_length_a 13.8641(2)
_cell_length_b 10.52260(10)
_cell_length_c 12.11710(10)
_cell_measurement_reflns_used 12932
_cell_measurement_temperature 100.01(10)
_cell_measurement_theta_max 68.0110
_cell_measurement_theta_min 3.2310
_cell_volume 1722.21(3)
_computing_cell_refinement 'CrysAlisPro 1.171.41.122a (Rigaku OD, 2021)'
_computing_data_collection 'CrysAlisPro 1.171.41.122a (Rigaku OD, 2021)'
_computing_data_reduction 'CrysAlisPro 1.171.41.122a (Rigaku OD, 2021)'
_computing_molecular_graphics 'Olex2 (Dolomanov et al., 2009)'
_computing_publication_material 'Olex2 (Dolomanov et al., 2009)'
_computing_structure_refinement 'ShelXL (Sheldrick, 2015)'
_computing_structure_solution 'ShelXT (Sheldrick, 2015)'
_diffrn_ambient_environment N~2~
_diffrn_ambient_temperature 100.01(10)
_diffrn_detector 'Hybrid Pixel Array Detector'
_diffrn_detector_area_resol_mean 10.0000
_diffrn_detector_type HyPix3000
_diffrn_measured_fraction_theta_full 0.999
_diffrn_measured_fraction_theta_max 0.997
_diffrn_measurement_details
;
List of Runs (angles in degrees, time in seconds):

  # Type    Start    End  Width  t~exp~   \w     \q     \k     \f   Frames
#--------------------------------------------------------------------------
  1  \w    -81.00   1.00   0.50    0.23    --  -40.33 108.00 126.00  164
  2  \w     21.00  81.00   0.50    0.23    --   40.33-108.00  29.00  120
  3  \w   -152.00 -82.00   0.50    1.01    --  -82.50-108.00  29.00  140
  4  \w    -83.00 -13.00   0.50    1.01    --  -82.50 108.00 126.00  140
  5  \w    103.00 166.00   0.50    1.01    --   96.67 108.00 126.00  126
  6  \w     27.00 108.00   0.50    1.01    --   96.67-108.00  29.00  162
  7  \w    -24.00  35.00   0.50    0.23    --  -40.33  12.00  30.00  118
  8  \w    -43.00  26.00   0.50    0.23    --  -40.33  38.00 150.00  138
  9  \w    -31.00  30.00   0.50    0.23    --  -40.33  25.00  30.00  122
 10  \w   -108.00 -17.00   0.50    0.23    --  -40.33 -64.00  30.00  182
 11  \w     25.00 111.00   0.50    0.23    --   40.33  25.00 150.00  172
 12  \w    -30.00  31.00   0.50    0.23    --   40.33 -25.00  30.00  122
 13  \w    -27.00  64.00   0.50    0.23    --   40.33 -64.00 -90.00  182
 14  \w    -47.00 -15.00   0.50    1.01    --  -82.50  42.00 -90.00   64
 15  \w    -47.00 -15.00   0.50    1.01    --  -82.50  42.00  60.00   64
 16  \w   -150.00 -69.00   0.50    1.01    --  -82.50 -33.00  60.00  162
 17  \w     83.00 164.00   0.50    1.01    --   96.67  33.00-180.00  162
 18  \w     30.00  57.00   0.50    1.01    --   96.67 -50.00  90.00   54
 19  \w     82.00 167.00   0.50    1.01    --   96.67  25.00  30.00  170
 20  \w     29.00  68.00   0.50    1.01    --   96.67 -59.00  30.00   78
 21  \w     30.00  57.00   0.50    1.01    --   96.67 -50.00   0.00   54
 22  \w     80.00 163.00   0.50    1.01    --   96.67  42.00  60.00  166
 23  \w     27.00 127.00   0.50    1.01    --   96.67 -87.00  30.00  200
 24  \w     82.00 167.00   0.50    1.01    --   96.67  25.00 -60.00  170
 25  \w     29.00  83.00   0.50    1.01    --   96.67 -68.00  60.00  108
 26  \w     30.00 109.00   0.50    1.01    --   96.67-117.00 120.00  158
 27  \w     81.00 164.00   0.50    1.01    --   96.67 145.00 -90.00  166
 28  \w     29.00  68.00   0.50    1.01    --   96.67 -59.00-150.00   78
 29  \w     30.00  57.00   0.50    1.01    --   96.67 -50.00  60.00   54
 30  \w     29.00  68.00   0.50    1.01    --   96.67 -59.00  90.00   78
 31  \w     30.00  57.00   0.50    1.01    --   96.67 -50.00-180.00   54
 32  \w     30.00  57.00   0.50    1.01    --   96.67 -50.00 150.00   54
 33  \w   -109.00 -13.00   0.50    0.23    --  -40.33 -77.00 -60.00  192
 34  \w    -78.00   4.00   0.50    0.23    --  -40.33 104.00 -90.00  164
 35  \w   -109.00 -13.00   0.50    0.23    --  -40.33 -77.00   0.00  192
 36  \w   -109.00 -13.00   0.50    0.23    --  -40.33 -77.00-120.00  192
 37  \w    -31.00  30.00   0.50    0.23    --  -40.33  25.00  90.00  122
 38  \w   -108.00 -17.00   0.50    0.23    --  -40.33 -64.00 120.00  182
 39  \w   -109.00 -13.00   0.50    0.23    --  -40.33 -77.00  90.00  192
 40  \w     21.00 107.00   0.50    0.23    --   40.33  50.00-120.00  172
 41  \w     14.00 109.00   0.50    0.23    --   40.33  77.00-120.00  190
 42  \w     17.00 108.00   0.50    0.23    --   40.33  64.00 -30.00  182
 43  \w     22.00 106.00   0.50    1.01    --   96.67 -96.00-150.00  168
 44  \w     78.00 163.00   0.50    1.01    --   96.67  50.00 120.00  170
 45  \w     83.00 164.00   0.50    1.01    --   96.67  33.00-120.00  162
 46  \w     30.00  57.00   0.50    1.01    --   96.67 -50.00-120.00   54
 47  \w     30.00  57.00   0.50    1.01    --   96.67 -50.00 -90.00   54
 48  \w     75.00 148.00   0.50    1.01    --   96.67  59.00 -30.00  146
;
_diffrn_measurement_device 'four-circle diffractometer'
_diffrn_measurement_device_type 'XtaLAB Synergy, Dualflex, HyPix3000'
_diffrn_measurement_method '\w scans'
_diffrn_orient_matrix_type 'CrysAlisPro convention (1999,Acta A55,543-557)'
_diffrn_orient_matrix_UB_11 -0.1032743000
_diffrn_orient_matrix_UB_12 0.0289310000
_diffrn_orient_matrix_UB_13 0.0211058000
_diffrn_orient_matrix_UB_21 0.0095339000
_diffrn_orient_matrix_UB_22 0.1391859000
_diffrn_orient_matrix_UB_23 -0.0354439000
_diffrn_orient_matrix_UB_31 -0.0474714000
_diffrn_orient_matrix_UB_32 -0.0349621000
_diffrn_orient_matrix_UB_33 -0.1238168000
_diffrn_radiation_monochromator mirror
_diffrn_radiation_probe x-ray
_diffrn_radiation_type 'Cu K\a'
_diffrn_radiation_wavelength 1.54184
_diffrn_reflns_av_R_equivalents 0.0839
_diffrn_reflns_av_unetI/netI 0.0338
_diffrn_reflns_Laue_measured_fraction_full 0.999
_diffrn_reflns_Laue_measured_fraction_max 0.997
_diffrn_reflns_limit_h_max 16
_diffrn_reflns_limit_h_min -16
_diffrn_reflns_limit_k_max 12
_diffrn_reflns_limit_k_min -12
_diffrn_reflns_limit_l_max 12
_diffrn_reflns_limit_l_min -14
_diffrn_reflns_number 18992
_diffrn_reflns_point_group_measured_fraction_full 0.999
_diffrn_reflns_point_group_measured_fraction_max 0.997
_diffrn_reflns_theta_full 67.684
_diffrn_reflns_theta_max 68.239
_diffrn_reflns_theta_min 3.272
_diffrn_source 'micro-focus sealed X-ray tube'
_diffrn_source_type 'PhotonJet (Cu) X-ray Source'
_exptl_absorpt_coefficient_mu 0.790
_exptl_absorpt_correction_T_max 1.00000
_exptl_absorpt_correction_T_min 0.87908
_exptl_absorpt_correction_type multi-scan
_exptl_absorpt_process_details
;
CrysAlisPro 1.171.41.122a (Rigaku Oxford Diffraction, 2021)
Empirical absorption correction using spherical harmonics,
implemented in SCALE3 ABSPACK scaling algorithm.
;
_exptl_crystal_colour 'clear whiteish colourless'
_exptl_crystal_colour_lustre clear
_exptl_crystal_colour_modifier whiteish
_exptl_crystal_colour_primary colourless
_exptl_crystal_density_diffrn 1.351
_exptl_crystal_description block
_exptl_crystal_F_000 736
_exptl_crystal_size_max 0.1
_exptl_crystal_size_mid 0.05
_exptl_crystal_size_min 0.03
_refine_diff_density_max 0.377
_refine_diff_density_min -0.262
_refine_diff_density_rms 0.045
_refine_ls_extinction_method none
_refine_ls_goodness_of_fit_ref 1.065
_refine_ls_hydrogen_treatment constr
_refine_ls_matrix_type full
_refine_ls_number_parameters 237
_refine_ls_number_reflns 3149
_refine_ls_number_restraints 0
_refine_ls_restrained_S_all 1.065
_refine_ls_R_factor_all 0.0433
_refine_ls_R_factor_gt 0.0402
_refine_ls_shift/su_max 0.000
_refine_ls_shift/su_mean 0.000
_refine_ls_structure_factor_coef Fsqd
_refine_ls_weighting_details 'w=1/[\s^2^(Fo^2^)+(0.0517P)^2^+0.6784P] where P=(Fo^2^+2Fc^2^)/3'
_refine_ls_weighting_scheme calc
_refine_ls_wR_factor_gt 0.1059
_refine_ls_wR_factor_ref 0.1086
_reflns_Friedel_coverage 0.000
_reflns_number_gt 2862
_reflns_number_total 3149
_reflns_threshold_expression 'I > 2\s(I)'
_cod_data_source_file d2sc04005k2.cif
_cod_data_source_block kmc-ke257_2_auto_2
_cod_depositor_comments 'Adding full bibliography for 1567725--1567729.cif.'
_cod_database_code 1567729
_shelx_shelxl_version_number 2018/3
_chemical_oxdiff_formula 'C H O F'
_chemical_oxdiff_usercomment 100K
_shelx_space_group_comment
;
The symmetry employed for this shelxl refinement is uniquely defined
by the following loop, which should always be used as a source of
symmetry information in preference to the above space-group names.
They are only intended as comments.
;
_shelx_estimated_absorpt_t_max 0.977
_shelx_estimated_absorpt_t_min 0.925
_reflns_odcompleteness_completeness 100.00
_reflns_odcompleteness_iscentric 1
_reflns_odcompleteness_theta 66.97
_olex2_refinement_description
;
1. Fixed Uiso
 At 1.2 times of:
  All C(H) groups, All C(H,H) groups
 At 1.5 times of:
  All C(H,H,H) groups
2.a Ternary CH refined with riding coordinates:
 C13(H13), C16(H16)
2.b Secondary CH2 refined with riding coordinates:
 C15(H15A,H15B)
2.c Aromatic/amide H refined with riding coordinates:
 C11(H11), C14(H14), C8(H8), C22(H22), C10(H10), C9(H9), C18(H18), C19(H19),
 C21(H21)
2.d Idealised Me refined as rotating group:
 C6(H6A,H6B,H6C), C1(H1A,H1B,H1C)
;
_olex2_submission_special_instructions 'No special instructions were received'
_oxdiff_exptl_absorpt_empirical_details
;
Empirical correction (ABSPACK) includes:
- Absorption correction using spherical harmonics
- Frame scaling
;
_oxdiff_exptl_absorpt_empirical_full_max 1.297
_oxdiff_exptl_absorpt_empirical_full_min 0.850

loop_
_space_group_symop_operation_xyz
'x, y, z'
'-x, y+1/2, -z+1/2'
'-x, -y, -z'
'x, -y-1/2, z-1/2'

loop_
_atom_site_label
_atom_site_type_symbol
_atom_site_fract_x
_atom_site_fract_y
_atom_site_fract_z
_atom_site_U_iso_or_equiv
_atom_site_adp_type
_atom_site_occupancy
_atom_site_site_symmetry_order
_atom_site_calc_flag
_atom_site_refinement_flags_posn
_atom_site_refinement_flags_adp
_atom_site_refinement_flags_occupancy
_atom_site_disorder_assembly
_atom_site_disorder_group
F1 F 0.49734(7) 0.81032(10) 0.64546(8) 0.0391(3) Uani 1 1 d . . . . .
O2 O 0.71444(7) 0.45587(9) 0.11975(8) 0.0236(2) Uani 1 1 d . . . . .
O3 O 0.86712(8) 0.45555(10) 0.08264(8) 0.0297(3) Uani 1 1 d . . . . .
O1 O 0.78639(9) 0.20488(10) 0.14912(9) 0.0342(3) Uani 1 1 d . . . . .
C7 C 0.79801(10) 0.59302(13) 0.27643(11) 0.0211(3) Uani 1 1 d . . . . .
C12 C 0.83273(10) 0.60213(13) 0.39396(11) 0.0216(3) Uani 1 1 d . . . . .
C17 C 0.64387(10) 0.55617(14) 0.48120(12) 0.0232(3) Uani 1 1 d . . . . .
C5 C 0.77878(11) 0.45082(13) 0.05032(12) 0.0238(3) Uani 1 1 d . . . . .
C4 C 0.75380(10) 0.46379(13) 0.23996(11) 0.0214(3) Uani 1 1 d . . . . .
C3 C 0.82715(10) 0.35959(13) 0.29246(12) 0.0226(3) Uani 1 1 d . . . . .
C11 C 0.87432(10) 0.71420(14) 0.44263(12) 0.0235(3) Uani 1 1 d . . . . .
H11 H 0.899614 0.719357 0.522178 0.028 Uiso 1 1 calc R . . . .
C15 C 0.66345(10) 0.44913(14) 0.29485(12) 0.0228(3) Uani 1 1 d . . . . .
H15A H 0.631399 0.365764 0.274046 0.027 Uiso 1 1 calc R . . . .
H15B H 0.614341 0.516587 0.266483 0.027 Uiso 1 1 calc R . . . .
C13 C 0.81429(10) 0.48362(13) 0.45546(11) 0.0225(3) Uani 1 1 d . . . . .
H13 H 0.841500 0.490577 0.538996 0.027 Uiso 1 1 calc R . . . .
C14 C 0.85780(10) 0.37287(13) 0.40507(12) 0.0229(3) Uani 1 1 d . . . . .
H14 H 0.903855 0.316159 0.449902 0.028 Uiso 1 1 calc R . . . .
C8 C 0.79820(10) 0.69908(14) 0.20882(12) 0.0236(3) Uani 1 1 d . . . . .
H8 H 0.771040 0.694823 0.129586 0.028 Uiso 1 1 calc R . . . .
C22 C 0.62256(11) 0.52623(14) 0.58528(12) 0.0257(3) Uani 1 1 d . . . . .
H22 H 0.641914 0.445844 0.618703 0.031 Uiso 1 1 calc R . . . .
C2 C 0.84545(11) 0.24169(14) 0.23343(12) 0.0249(3) Uani 1 1 d . . . . .
C16 C 0.69840(10) 0.45903(13) 0.42575(11) 0.0226(3) Uani 1 1 d . . . . .
H16 H 0.687233 0.374070 0.457680 0.027 Uiso 1 1 calc R . . . .
C10 C 0.87876(11) 0.81897(14) 0.37433(13) 0.0265(3) Uani 1 1 d . . . . .
H10 H 0.909151 0.895314 0.406742 0.032 Uiso 1 1 calc R . . . .
C9 C 0.83875(11) 0.81213(14) 0.25854(12) 0.0266(3) Uani 1 1 d . . . . .
H9 H 0.839039 0.885357 0.212755 0.032 Uiso 1 1 calc R . . . .
C18 C 0.61468(11) 0.67490(14) 0.43388(12) 0.0275(3) Uani 1 1 d . . . . .
H18 H 0.629333 0.697468 0.363518 0.033 Uiso 1 1 calc R . . . .
C20 C 0.54577(11) 0.72615(16) 0.59094(13) 0.0293(3) Uani 1 1 d . . . . .
C19 C 0.56444(11) 0.76085(15) 0.48807(13) 0.0302(3) Uani 1 1 d . . . . .
H19 H 0.543668 0.841023 0.455098 0.036 Uiso 1 1 calc R . . . .
C21 C 0.57380(11) 0.61118(16) 0.64090(12) 0.0287(3) Uani 1 1 d . . . . .
H21 H 0.560107 0.590212 0.712084 0.034 Uiso 1 1 calc R . . . .
C6 C 0.72237(12) 0.43965(15) -0.07025(12) 0.0283(3) Uani 1 1 d . . . . .
H6A H 0.673022 0.371792 -0.076400 0.042 Uiso 1 1 calc GR . . . .
H6B H 0.768243 0.419549 -0.118594 0.042 Uiso 1 1 calc GR . . . .
H6C H 0.688936 0.520290 -0.094621 0.042 Uiso 1 1 calc GR . . . .
C1 C 0.93735(12) 0.16685(15) 0.28156(14) 0.0318(4) Uani 1 1 d . . . . .
H1A H 0.938142 0.143187 0.359985 0.048 Uiso 1 1 calc GR . . . .
H1B H 0.995748 0.218616 0.279825 0.048 Uiso 1 1 calc GR . . . .
H1C H 0.938219 0.089822 0.236330 0.048 Uiso 1 1 calc GR . . . .

loop_
_atom_site_aniso_label
_atom_site_aniso_U_11
_atom_site_aniso_U_22
_atom_site_aniso_U_33
_atom_site_aniso_U_23
_atom_site_aniso_U_13
_atom_site_aniso_U_12
F1 0.0336(5) 0.0449(6) 0.0398(5) -0.0143(4) 0.0105(4) 0.0069(4)
O2 0.0256(5) 0.0285(5) 0.0163(5) -0.0015(4) 0.0039(4) -0.0012(4)
O3 0.0289(6) 0.0349(6) 0.0260(5) -0.0001(4) 0.0074(4) -0.0017(4)
O1 0.0415(6) 0.0289(6) 0.0290(6) -0.0080(5) 0.0010(5) -0.0011(5)
C7 0.0207(7) 0.0235(7) 0.0196(7) -0.0007(5) 0.0058(5) 0.0007(5)
C12 0.0215(7) 0.0232(7) 0.0204(7) -0.0003(5) 0.0056(5) 0.0016(5)
C17 0.0229(7) 0.0253(7) 0.0209(7) -0.0021(5) 0.0042(5) -0.0024(6)
C5 0.0300(8) 0.0198(7) 0.0224(7) 0.0001(5) 0.0079(6) -0.0011(6)
C4 0.0234(7) 0.0240(7) 0.0160(6) -0.0013(5) 0.0029(5) -0.0013(6)
C3 0.0229(7) 0.0217(7) 0.0231(7) -0.0001(6) 0.0052(6) -0.0018(5)
C11 0.0242(7) 0.0253(7) 0.0212(7) -0.0029(6) 0.0056(6) 0.0005(6)
C15 0.0239(7) 0.0239(7) 0.0208(7) -0.0007(5) 0.0051(6) -0.0024(6)
C13 0.0257(7) 0.0234(7) 0.0176(6) 0.0002(5) 0.0034(5) -0.0002(6)
C14 0.0233(7) 0.0220(7) 0.0230(7) 0.0010(5) 0.0040(6) -0.0006(6)
C8 0.0238(7) 0.0263(7) 0.0212(7) 0.0011(6) 0.0061(5) 0.0017(6)
C22 0.0247(7) 0.0291(8) 0.0228(7) 0.0010(6) 0.0043(6) -0.0023(6)
C2 0.0295(8) 0.0232(7) 0.0231(7) -0.0004(6) 0.0083(6) -0.0041(6)
C16 0.0259(7) 0.0217(7) 0.0205(7) 0.0007(5) 0.0061(6) -0.0018(6)
C10 0.0277(7) 0.0218(7) 0.0311(8) -0.0051(6) 0.0086(6) -0.0014(6)
C9 0.0300(8) 0.0227(7) 0.0284(7) 0.0042(6) 0.0095(6) 0.0021(6)
C18 0.0309(8) 0.0278(8) 0.0243(7) -0.0002(6) 0.0070(6) -0.0007(6)
C20 0.0220(7) 0.0355(8) 0.0301(8) -0.0114(6) 0.0054(6) 0.0006(6)
C19 0.0296(8) 0.0263(8) 0.0334(8) -0.0016(6) 0.0045(6) 0.0016(6)
C21 0.0236(7) 0.0410(9) 0.0216(7) -0.0043(6) 0.0051(6) -0.0029(6)
C6 0.0345(8) 0.0305(8) 0.0202(7) -0.0021(6) 0.0068(6) -0.0018(6)
C1 0.0328(8) 0.0237(7) 0.0391(9) -0.0055(6) 0.0088(7) 0.0009(6)

loop_
_atom_type_symbol
_atom_type_description
_atom_type_scat_dispersion_real
_atom_type_scat_dispersion_imag
_atom_type_scat_source
C C 0.0181 0.0091 'International Tables Vol C Tables 4.2.6.8 and 6.1.1.4'
H H 0.0000 0.0000 'International Tables Vol C Tables 4.2.6.8 and 6.1.1.4'
F F 0.0727 0.0534 'International Tables Vol C Tables 4.2.6.8 and 6.1.1.4'
O O 0.0492 0.0322 'International Tables Vol C Tables 4.2.6.8 and 6.1.1.4'

loop_
_geom_angle_atom_site_label_1
_geom_angle_atom_site_label_2
_geom_angle_atom_site_label_3
_geom_angle
_geom_angle_site_symmetry_1
_geom_angle_site_symmetry_3
_geom_angle_publ_flag
C5 O2 C4 118.52(11) . . ?
C12 C7 C4 112.43(12) . . ?
C8 C7 C12 120.04(13) . . ?
C8 C7 C4 127.23(12) . . ?
C7 C12 C13 112.92(12) . . ?
C11 C12 C7 120.41(13) . . ?
C11 C12 C13 126.59(12) . . ?
C22 C17 C16 118.50(13) . . ?
C22 C17 C18 118.21(13) . . ?
C18 C17 C16 123.29(12) . . ?
O2 C5 C6 109.61(12) . . ?
O3 C5 O2 124.12(13) . . ?
O3 C5 C6 126.27(13) . . ?
O2 C4 C7 112.54(11) . . ?
O2 C4 C3 116.34(11) . . ?
O2 C4 C15 105.64(10) . . ?
C7 C4 C3 109.50(11) . . ?
C7 C4 C15 106.05(11) . . ?
C3 C4 C15 105.96(11) . . ?
C14 C3 C4 112.08(12) . . ?
C14 C3 C2 121.90(13) . . ?
C2 C3 C4 124.63(12) . . ?
C12 C11 C10 119.51(13) . . ?
C4 C15 C16 109.55(11) . . ?
C12 C13 C16 107.42(11) . . ?
C14 C13 C12 108.23(11) . . ?
C14 C13 C16 105.06(11) . . ?
C3 C14 C13 115.44(13) . . ?
C7 C8 C9 119.12(13) . . ?
C21 C22 C17 121.38(14) . . ?
O1 C2 C3 120.96(14) . . ?
O1 C2 C1 120.68(13) . . ?
C3 C2 C1 118.35(12) . . ?
C17 C16 C15 115.20(12) . . ?
C17 C16 C13 111.73(11) . . ?
C15 C16 C13 108.02(11) . . ?
C11 C10 C9 119.98(13) . . ?
C10 C9 C8 120.74(13) . . ?
C19 C18 C17 121.12(14) . . ?
F1 C20 C19 118.55(14) . . ?
F1 C20 C21 118.67(13) . . ?
C21 C20 C19 122.78(14) . . ?
C20 C19 C18 118.05(14) . . ?
C20 C21 C22 118.45(14) . . ?

loop_
_geom_bond_atom_site_label_1
_geom_bond_atom_site_label_2
_geom_bond_distance
_geom_bond_site_symmetry_2
_geom_bond_publ_flag
F1 C20 1.3680(17) . ?
O2 C5 1.3582(17) . ?
O2 C4 1.4381(16) . ?
O3 C5 1.1999(18) . ?
O1 C2 1.2195(18) . ?
C7 C12 1.4000(19) . ?
C7 C4 1.5159(19) . ?
C7 C8 1.385(2) . ?
C12 C11 1.385(2) . ?
C12 C13 1.5038(19) . ?
C17 C22 1.395(2) . ?
C17 C16 1.516(2) . ?
C17 C18 1.396(2) . ?
C5 C6 1.498(2) . ?
C4 C3 1.533(2) . ?
C4 C15 1.5526(19) . ?
C3 C14 1.342(2) . ?
C3 C2 1.482(2) . ?
C11 C10 1.388(2) . ?
C15 C16 1.5539(18) . ?
C13 C14 1.5037(19) . ?
C13 C16 1.587(2) . ?
C8 C9 1.393(2) . ?
C22 C21 1.384(2) . ?
C2 C1 1.500(2) . ?
C10 C9 1.389(2) . ?
C18 C19 1.393(2) . ?
C20 C19 1.378(2) . ?
C20 C21 1.369(2) . ?
